data_4072443
loop_
_publ_author_name
'Newman, Christopher P.'
'Deeth, Robert J.'
'Clarkson, Guy J.'
'Rourke, Jonathan P.'

_publ_section_title
;
 Synthesis of Mixed NHC/L Platinum(II) Complexes:&#x00A0; Restricted
 Rotation of the NHC Group
;
_journal_issue 25
_journal_name_full Organometallics
_journal_page_first 6225
_journal_paper_doi 10.1021/om700671y
_journal_volume 26
_journal_year 2007
_chemical_formula_sum 'C13 H17 Cl2 F N2 O Pt S'
_chemical_formula_weight 534.34
_chemical_name_systematic
;
 ?
;
_space_group_IT_number 2
_symmetry_cell_setting triclinic
_symmetry_space_group_name_Hall '-P 1'
_symmetry_space_group_name_H-M 'P -1'
_atom_sites_solution_hydrogens geom
_atom_sites_solution_primary direct
_atom_sites_solution_secondary difmap
_audit_creation_method SHELXL-97
_cell_angle_alpha 97.024(2)
_cell_angle_beta 91.985(2)
_cell_angle_gamma 91.270(2)
_cell_formula_units_Z 6
_cell_length_a 9.8204(8)
_cell_length_b 12.5661(10)
_cell_length_c 20.7877(17)
_cell_measurement_temperature 180(2)
_cell_measurement_theta_max 28.95
_cell_measurement_theta_min 2.75
_cell_volume 2543.6(4)
_computing_cell_refinement 'SAINT (Siemens, 1995)'
_computing_data_collection 'SMART (Siemens, 1994)'
_computing_data_reduction 'SAINT (Siemens, 1995)'
_computing_molecular_graphics 'SHELXTL (Sheldrick, 1997)'
_computing_publication_material 'SHELXTL (Sheldrick, 1997)'
_computing_structure_refinement 'SHELXL-97 (Sheldrick, 1997)'
_computing_structure_solution 'SHELXS-97 (Sheldrick, 1990)'
_diffrn_ambient_temperature 180(2)
_diffrn_detector_area_resol_mean 8.192
_diffrn_measured_fraction_theta_full 0.907
_diffrn_measured_fraction_theta_max 0.907
_diffrn_measurement_device_type 'Siemens SMART diffractometer'
_diffrn_measurement_method '\w scans'
_diffrn_radiation_monochromator graphite
_diffrn_radiation_source 'normal-focus sealed tube'
_diffrn_radiation_type MoK\a
_diffrn_radiation_wavelength 0.71073
_diffrn_reflns_av_R_equivalents 0.0458
_diffrn_reflns_av_sigmaI/netI 0.0647
_diffrn_reflns_limit_h_max 13
_diffrn_reflns_limit_h_min -13
_diffrn_reflns_limit_k_max 17
_diffrn_reflns_limit_k_min -16
_diffrn_reflns_limit_l_max 27
_diffrn_reflns_limit_l_min -28
_diffrn_reflns_number 32840
_diffrn_reflns_theta_full 28.95
_diffrn_reflns_theta_max 28.95
_diffrn_reflns_theta_min 1.80
_diffrn_standards_decay_% nil
_exptl_absorpt_coefficient_mu 8.721
_exptl_absorpt_correction_T_max 0.68
_exptl_absorpt_correction_T_min 0.43
_exptl_absorpt_correction_type multi-scan
_exptl_absorpt_process_details 'SADABS (Sheldrick, 1996)'
_exptl_crystal_colour colourless
_exptl_crystal_density_diffrn 2.093
_exptl_crystal_density_method 'not measured'
_exptl_crystal_description block
_exptl_crystal_F_000 1524
_exptl_crystal_size_max 0.20
_exptl_crystal_size_mid 0.10
_exptl_crystal_size_min 0.06
_refine_diff_density_max 2.474
_refine_diff_density_min -1.611
_refine_diff_density_rms 0.197
_refine_ls_extinction_method none
_refine_ls_goodness_of_fit_ref 0.972
_refine_ls_hydrogen_treatment mixed
_refine_ls_matrix_type full
_refine_ls_number_parameters 565
_refine_ls_number_reflns 12223
_refine_ls_number_restraints 0
_refine_ls_restrained_S_all 0.972
_refine_ls_R_factor_all 0.0642
_refine_ls_R_factor_gt 0.0396
_refine_ls_shift/su_max 0.089
_refine_ls_shift/su_mean 0.001
_refine_ls_structure_factor_coef Fsqd
_refine_ls_weighting_details 'calc w=1/[\s^2^(Fo^2^)+(0.0434P)^2^+0.0000P] where P=(Fo^2^+2Fc^2^)/3'
_refine_ls_weighting_scheme calc
_refine_ls_wR_factor_gt 0.0825
_refine_ls_wR_factor_ref 0.0893
_reflns_number_gt 9044
_reflns_number_total 12223
_reflns_threshold_expression >2sigma(I)
_cod_data_source_file cifs.cif
_cod_data_source_block 3
_cod_depositor_comments
;
The following automatic conversions were performed:

'_symmetry_cell_setting' value 'Triclinic' changed to 'triclinic'
according to /home/saulius/struct/CIF-dictionaries/cif_core.dic
dictionary named 'cif_core.dic' version 2.4.1 from 2010-06-29.

Automatic conversion script
Id: cif_fix_values 1715 2011-07-08 13:25:40Z adriana 
;
_cod_original_sg_symbol_H-M P-1
_cod_database_code 4072443

loop_
_symmetry_equiv_pos_as_xyz
'x, y, z'
'-x, -y, -z'

loop_
_atom_site_label
_atom_site_type_symbol
_atom_site_fract_x
_atom_site_fract_y
_atom_site_fract_z
_atom_site_U_iso_or_equiv
_atom_site_adp_type
_atom_site_occupancy
_atom_site_symmetry_multiplicity
_atom_site_calc_flag
_atom_site_refinement_flags
Pt1 Pt 0.40489(2) 0.67434(2) 0.339866(11) 0.02274(7) Uani 1 1 d .
Cl11 Cl 0.20619(16) 0.69773(14) 0.27508(7) 0.0301(4) Uani 1 1 d .
Cl12 Cl 0.53736(16) 0.67082(13) 0.24849(7) 0.0275(3) Uani 1 1 d .
C101 C 0.5723(6) 0.6525(5) 0.3923(3) 0.0234(14) Uani 1 1 d .
N102 N 0.6140(5) 0.5574(4) 0.4082(3) 0.0269(12) Uani 1 1 d .
C102 C 0.5439(8) 0.4540(6) 0.3914(4) 0.0402(18) Uani 1 1 d .
H10A H 0.4980 0.4517 0.3486 0.060 Uiso 1 1 calc R
H10B H 0.4762 0.4439 0.4238 0.060 Uiso 1 1 calc R
H10C H 0.6101 0.3967 0.3904 0.060 Uiso 1 1 calc R
C103 C 0.7316(7) 0.5699(6) 0.4471(3) 0.0355(17) Uani 1 1 d .
H10F H 0.7804 0.5147 0.4644 0.043 Uiso 1 1 calc R
C104 C 0.7632(7) 0.6750(6) 0.4557(3) 0.0392(18) Uani 1 1 d .
H10G H 0.8388 0.7088 0.4804 0.047 Uiso 1 1 calc R
N105 N 0.6644(6) 0.7255(4) 0.4214(3) 0.0293(13) Uani 1 1 d .
C106 C 0.6618(7) 0.8412(6) 0.4183(4) 0.0355(17) Uani 1 1 d .
H10D H 0.6538 0.8790 0.4626 0.043 Uiso 1 1 calc R
H10E H 0.5805 0.8575 0.3921 0.043 Uiso 1 1 calc R
C107 C 0.7893(7) 0.8832(5) 0.3886(3) 0.0307(16) Uani 1 1 d .
C108 C 0.8241(7) 0.8427(6) 0.3267(4) 0.0396(18) Uani 1 1 d .
H10H H 0.7716 0.7853 0.3034 0.048 Uiso 1 1 calc R
C109 C 0.9362(8) 0.8857(6) 0.2984(4) 0.0415(19) Uani 1 1 d .
H10I H 0.9612 0.8577 0.2561 0.050 Uiso 1 1 calc R
F110 F 1.1155(5) 1.0114(4) 0.3027(3) 0.0658(15) Uani 1 1 d .
C110 C 1.0081(8) 0.9674(6) 0.3321(4) 0.0414(19) Uani 1 1 d .
C111 C 0.9772(8) 1.0113(6) 0.3925(4) 0.043(2) Uani 1 1 d .
H11A H 1.0299 1.0699 0.4144 0.051 Uiso 1 1 calc R
C112 C 0.8663(7) 0.9686(6) 0.4218(4) 0.0391(18) Uani 1 1 d .
H11B H 0.8433 0.9975 0.4643 0.047 Uiso 1 1 calc R
C121 C 0.1508(7) 0.5729(5) 0.4123(3) 0.0355(17) Uani 1 1 d .
H12A H 0.0967 0.5732 0.4510 0.053 Uiso 1 1 calc R
H12B H 0.1917 0.5026 0.4024 0.053 Uiso 1 1 calc R
H12C H 0.0918 0.5873 0.3755 0.053 Uiso 1 1 calc R
S122 S 0.28168(16) 0.67358(13) 0.42656(8) 0.0242(3) Uani 1 1 d .
O122 O 0.3542(5) 0.6605(4) 0.4877(2) 0.0355(12) Uani 1 1 d .
C123 C 0.1850(8) 0.7916(5) 0.4387(4) 0.0378(18) Uani 1 1 d .
H12D H 0.1309 0.7900 0.4773 0.057 Uiso 1 1 calc R
H12E H 0.1239 0.7952 0.4008 0.057 Uiso 1 1 calc R
H12F H 0.2466 0.8547 0.4447 0.057 Uiso 1 1 calc R
Pt2 Pt 0.03670(2) 0.31123(2) 0.315175(12) 0.02389(7) Uani 1 1 d .
Cl21 Cl 0.25161(16) 0.28646(14) 0.36411(8) 0.0322(4) Uani 1 1 d .
Cl22 Cl -0.05892(16) 0.32754(13) 0.41718(7) 0.0280(3) Uani 1 1 d .
C201 C -0.1475(6) 0.3294(5) 0.2755(3) 0.0249(14) Uani 1 1 d .
N202 N -0.1999(5) 0.4209(4) 0.2585(3) 0.0286(13) Uani 1 1 d .
C202 C -0.1312(8) 0.5262(6) 0.2695(4) 0.0418(19) Uani 1 1 d .
H20A H -0.0405 0.5216 0.2513 0.063 Uiso 1 1 calc R
H20B H -0.1222 0.5498 0.3162 0.063 Uiso 1 1 calc R
H20C H -0.1848 0.5779 0.2484 0.063 Uiso 1 1 calc R
C203 C -0.3281(7) 0.4019(6) 0.2298(3) 0.0336(16) Uani 1 1 d .
H20F H -0.3853 0.4531 0.2134 0.040 Uiso 1 1 calc R
C204 C -0.3569(6) 0.2949(6) 0.2297(3) 0.0302(16) Uani 1 1 d .
H20G H -0.4381 0.2571 0.2131 0.036 Uiso 1 1 calc R
N205 N -0.2455(5) 0.2526(4) 0.2581(2) 0.0262(12) Uani 1 1 d .
C206 C -0.2388(7) 0.1392(5) 0.2698(4) 0.0337(16) Uani 1 1 d .
H20D H -0.1513 0.1277 0.2927 0.040 Uiso 1 1 calc R
H20E H -0.2417 0.0927 0.2277 0.040 Uiso 1 1 calc R
C207 C -0.3553(7) 0.1079(5) 0.3096(3) 0.0286(15) Uani 1 1 d .
C208 C -0.4467(7) 0.0256(6) 0.2854(3) 0.0345(17) Uani 1 1 d .
H20H H -0.4357 -0.0111 0.2433 0.041 Uiso 1 1 calc R
C209 C -0.5555(8) -0.0041(6) 0.3224(4) 0.0406(19) Uani 1 1 d .
H20I H -0.6191 -0.0596 0.3059 0.049 Uiso 1 1 calc R
F210 F -0.6716(6) 0.0234(4) 0.4197(2) 0.0705(11) Uani 1 1 d .
C210 C -0.5656(7) 0.0501(6) 0.3831(4) 0.0360(17) Uani 1 1 d .
C211 C -0.4777(7) 0.1333(6) 0.4092(3) 0.0341(16) Uani 1 1 d .
H21A H -0.4904 0.1707 0.4510 0.041 Uiso 1 1 calc R
C212 C -0.3717(7) 0.1595(5) 0.3724(3) 0.0316(16) Uani 1 1 d .
H21B H -0.3077 0.2142 0.3899 0.038 Uiso 1 1 calc R
C221 C 0.2171(8) 0.1804(6) 0.2026(4) 0.0413(18) Uani 1 1 d .
H22A H 0.2575 0.1780 0.1600 0.062 Uiso 1 1 calc R
H22B H 0.1528 0.1196 0.2024 0.062 Uiso 1 1 calc R
H22C H 0.2892 0.1765 0.2359 0.062 Uiso 1 1 calc R
S222 S 0.12939(17) 0.30256(14) 0.21969(8) 0.0294(4) Uani 1 1 d .
O222 O 0.0395(5) 0.3163(4) 0.1633(2) 0.0399(12) Uani 1 1 d .
C223 C 0.2665(7) 0.3976(6) 0.2228(4) 0.0390(18) Uani 1 1 d .
H22D H 0.3073 0.3934 0.1802 0.058 Uiso 1 1 calc R
H22E H 0.3355 0.3821 0.2553 0.058 Uiso 1 1 calc R
H22F H 0.2326 0.4699 0.2346 0.058 Uiso 1 1 calc R
Pt3 Pt 0.38026(3) 0.81870(2) -0.040591(12) 0.02628(7) Uani 1 1 d .
Cl31 Cl 0.45193(17) 0.93804(13) -0.11331(8) 0.0322(4) Uani 1 1 d .
Cl32 Cl 0.57208(16) 0.71474(12) -0.06466(8) 0.0281(3) Uani 1 1 d .
C301 C 0.3255(7) 0.7115(6) 0.0177(3) 0.0333(16) Uani 1 1 d .
N302 N 0.3308(6) 0.7190(4) 0.0823(3) 0.0289(13) Uani 1 1 d .
C302 C 0.3581(8) 0.8186(6) 0.1264(3) 0.0398(18) Uani 1 1 d .
H30A H 0.4129 0.8685 0.1046 0.060 Uiso 1 1 calc R
H30B H 0.4079 0.8021 0.1655 0.060 Uiso 1 1 calc R
H30C H 0.2716 0.8514 0.1385 0.060 Uiso 1 1 calc R
C303 C 0.2961(7) 0.6229(6) 0.1022(4) 0.0359(17) Uani 1 1 d .
H30F H 0.2941 0.6075 0.1458 0.043 Uiso 1 1 calc R
C304 C 0.2651(9) 0.5532(6) 0.0483(4) 0.045(2) Uani 1 1 d .
H30G H 0.2362 0.4803 0.0467 0.053 Uiso 1 1 calc R
N305 N 0.2840(6) 0.6096(5) -0.0039(3) 0.0368(15) Uani 1 1 d .
C306 C 0.2561(13) 0.5715(7) -0.0729(4) 0.084(4) Uani 1 1 d .
H30D H 0.3376 0.5870 -0.0973 0.100 Uiso 1 1 calc R
H30E H 0.1801 0.6127 -0.0891 0.100 Uiso 1 1 calc R
C307 C 0.2203(9) 0.4547(6) -0.0871(3) 0.0409(19) Uani 1 1 d .
C308 C 0.3194(9) 0.3794(8) -0.0938(5) 0.061(3) Uani 1 1 d .
H30H H 0.4124 0.4013 -0.0866 0.074 Uiso 1 1 calc R
C309 C 0.2857(11) 0.2717(8) -0.1109(5) 0.067(3) Uani 1 1 d .
H30I H 0.3543 0.2195 -0.1153 0.081 Uiso 1 1 calc R
F310 F 0.1229(6) 0.1371(4) -0.1377(2) 0.0705(11) Uani 1 1 d .
C310 C 0.1566(11) 0.2439(6) -0.1207(4) 0.051(2) Uani 1 1 d .
C311 C 0.0524(10) 0.3138(8) -0.1155(6) 0.088(4) Uani 1 1 d .
H31A H -0.0401 0.2904 -0.1228 0.106 Uiso 1 1 calc R
C312 C 0.0889(10) 0.4202(8) -0.0992(6) 0.087(4) Uani 1 1 d .
H31B H 0.0193 0.4716 -0.0961 0.105 Uiso 1 1 calc R
C321 C 0.0999(7) 0.9162(6) -0.0927(3) 0.0405(19) Uani 1 1 d .
H32A H 0.0183 0.9583 -0.0839 0.061 Uiso 1 1 calc R
H32B H 0.0728 0.8428 -0.1109 0.061 Uiso 1 1 calc R
H32C H 0.1548 0.9491 -0.1239 0.061 Uiso 1 1 calc R
S322 S 0.19729(17) 0.91340(14) -0.01955(8) 0.0299(4) Uani 1 1 d .
O322 O 0.1057(5) 0.8818(4) 0.0298(3) 0.0422(13) Uani 1 1 d .
C323 C 0.2442(7) 1.0516(5) 0.0017(3) 0.0354(17) Uani 1 1 d .
H32D H 0.1622 1.0930 0.0109 0.053 Uiso 1 1 calc R
H32E H 0.2906 1.0781 -0.0344 0.053 Uiso 1 1 calc R
H32F H 0.3056 1.0595 0.0403 0.053 Uiso 1 1 calc R

loop_
_atom_site_aniso_label
_atom_site_aniso_U_11
_atom_site_aniso_U_22
_atom_site_aniso_U_33
_atom_site_aniso_U_23
_atom_site_aniso_U_13
_atom_site_aniso_U_12
Pt1 0.02496(13) 0.02347(13) 0.02053(13) 0.00570(10) -0.00053(10) 0.00294(10)
Cl11 0.0274(8) 0.0412(10) 0.0224(8) 0.0068(7) -0.0034(6) 0.0070(7)
Cl12 0.0251(8) 0.0412(9) 0.0178(7) 0.0083(7) 0.0037(6) 0.0079(7)
C101 0.025(3) 0.032(4) 0.015(3) 0.006(3) 0.003(2) 0.001(3)
N102 0.026(3) 0.027(3) 0.029(3) 0.009(2) 0.000(2) -0.001(2)
C102 0.045(5) 0.035(4) 0.042(4) 0.013(3) -0.001(4) -0.002(3)
C103 0.031(4) 0.041(4) 0.036(4) 0.012(3) -0.005(3) 0.003(3)
C104 0.033(4) 0.051(5) 0.034(4) 0.010(4) -0.007(3) -0.001(4)
N105 0.031(3) 0.031(3) 0.027(3) 0.007(2) 0.000(2) 0.003(2)
C106 0.032(4) 0.032(4) 0.041(4) -0.002(3) 0.001(3) 0.001(3)
C107 0.027(4) 0.025(4) 0.040(4) 0.004(3) -0.003(3) 0.002(3)
C108 0.034(4) 0.038(4) 0.045(5) -0.002(4) 0.001(3) 0.001(3)
C109 0.045(5) 0.040(5) 0.042(5) 0.013(4) 0.011(4) 0.006(4)
F110 0.056(3) 0.066(3) 0.082(4) 0.034(3) 0.010(3) -0.011(3)
C110 0.037(4) 0.039(4) 0.053(5) 0.024(4) 0.004(4) 0.006(4)
C111 0.043(5) 0.029(4) 0.057(5) 0.014(4) -0.011(4) -0.005(3)
C112 0.043(5) 0.033(4) 0.041(4) 0.003(3) 0.001(4) 0.004(3)
C121 0.042(4) 0.027(4) 0.037(4) 0.004(3) 0.004(3) -0.012(3)
S122 0.0271(8) 0.0216(8) 0.0241(8) 0.0039(6) 0.0005(7) -0.0003(6)
O122 0.039(3) 0.045(3) 0.023(2) 0.009(2) -0.003(2) -0.001(2)
C123 0.048(5) 0.030(4) 0.037(4) 0.006(3) 0.016(3) 0.015(3)
Pt2 0.02299(13) 0.02398(13) 0.02491(13) 0.00412(10) 0.00028(10) -0.00007(10)
Cl21 0.0251(8) 0.0365(9) 0.0341(9) 0.0023(7) -0.0052(7) 0.0031(7)
Cl22 0.0264(8) 0.0366(9) 0.0216(8) 0.0052(7) 0.0044(6) -0.0004(7)
C201 0.026(3) 0.027(3) 0.022(3) 0.005(3) 0.000(3) -0.002(3)
N202 0.031(3) 0.023(3) 0.033(3) 0.011(2) -0.003(2) -0.003(2)
C202 0.039(4) 0.032(4) 0.056(5) 0.013(4) -0.006(4) -0.007(3)
C203 0.023(4) 0.044(4) 0.035(4) 0.011(3) -0.002(3) 0.006(3)
C204 0.022(3) 0.038(4) 0.031(4) 0.006(3) -0.005(3) 0.000(3)
N205 0.024(3) 0.029(3) 0.026(3) 0.007(2) 0.002(2) 0.000(2)
C206 0.036(4) 0.025(4) 0.041(4) 0.008(3) 0.002(3) 0.000(3)
C207 0.027(4) 0.023(3) 0.036(4) 0.009(3) -0.003(3) 0.000(3)
C208 0.043(4) 0.032(4) 0.028(4) 0.002(3) -0.001(3) -0.006(3)
C209 0.045(5) 0.031(4) 0.046(5) 0.011(3) -0.009(4) -0.013(3)
F210 0.109(3) 0.045(2) 0.057(2) 0.0085(18) 0.003(2) -0.016(2)
C210 0.037(4) 0.035(4) 0.039(4) 0.021(3) 0.008(3) -0.006(3)
C211 0.038(4) 0.034(4) 0.031(4) 0.007(3) 0.001(3) -0.001(3)
C212 0.030(4) 0.026(4) 0.040(4) 0.006(3) -0.003(3) -0.003(3)
C221 0.045(5) 0.037(4) 0.042(4) 0.000(3) 0.009(4) 0.005(4)
S222 0.0301(9) 0.0304(9) 0.0270(9) 0.0006(7) 0.0032(7) -0.0020(7)
O222 0.039(3) 0.050(3) 0.030(3) 0.005(2) 0.000(2) 0.002(2)
C223 0.042(4) 0.036(4) 0.040(4) 0.006(3) 0.008(3) -0.009(3)
Pt3 0.03105(15) 0.02387(14) 0.02474(14) 0.00699(10) 0.00109(10) -0.00320(11)
Cl31 0.0369(9) 0.0311(9) 0.0303(9) 0.0121(7) 0.0008(7) -0.0068(7)
Cl32 0.0315(9) 0.0255(8) 0.0289(8) 0.0056(7) 0.0097(7) 0.0077(7)
C301 0.036(4) 0.033(4) 0.033(4) 0.011(3) 0.001(3) -0.006(3)
N302 0.036(3) 0.028(3) 0.025(3) 0.010(2) 0.000(2) 0.000(2)
C302 0.058(5) 0.029(4) 0.032(4) 0.004(3) -0.002(4) 0.003(4)
C303 0.041(4) 0.036(4) 0.033(4) 0.009(3) 0.006(3) -0.002(3)
C304 0.071(6) 0.026(4) 0.037(4) 0.011(3) -0.001(4) -0.012(4)
N305 0.056(4) 0.028(3) 0.027(3) 0.009(3) 0.005(3) -0.013(3)
C306 0.171(12) 0.046(6) 0.030(5) 0.000(4) -0.002(6) -0.050(7)
C307 0.056(5) 0.035(4) 0.031(4) 0.004(3) 0.006(4) -0.015(4)
C308 0.036(5) 0.080(7) 0.071(7) 0.022(5) 0.000(4) -0.015(5)
C309 0.080(8) 0.056(6) 0.072(7) 0.019(5) 0.031(6) 0.031(6)
F310 0.109(3) 0.045(2) 0.057(2) 0.0085(18) 0.003(2) -0.016(2)
C310 0.082(7) 0.030(4) 0.040(5) 0.002(4) -0.012(5) -0.011(5)
C311 0.045(6) 0.050(6) 0.168(12) 0.014(7) -0.015(7) -0.016(5)
C312 0.052(6) 0.047(6) 0.162(12) 0.001(7) 0.023(7) 0.010(5)
C321 0.038(4) 0.039(4) 0.044(4) 0.007(3) -0.017(4) -0.001(3)
S322 0.0288(9) 0.0299(9) 0.0315(9) 0.0073(7) -0.0013(7) -0.0017(7)
O322 0.034(3) 0.047(3) 0.050(3) 0.022(3) 0.012(2) 0.011(2)
C323 0.039(4) 0.026(4) 0.040(4) -0.002(3) -0.001(3) 0.001(3)

loop_
_atom_type_symbol
_atom_type_description
_atom_type_scat_dispersion_real
_atom_type_scat_dispersion_imag
_atom_type_scat_source
C C 0.0033 0.0016 'International Tables Vol C Tables 4.2.6.8 and 6.1.1.4'
H H 0.0000 0.0000 'International Tables Vol C Tables 4.2.6.8 and 6.1.1.4'
N N 0.0061 0.0033 'International Tables Vol C Tables 4.2.6.8 and 6.1.1.4'
O O 0.0106 0.0060 'International Tables Vol C Tables 4.2.6.8 and 6.1.1.4'
F F 0.0171 0.0103 'International Tables Vol C Tables 4.2.6.8 and 6.1.1.4'
S S 0.1246 0.1234 'International Tables Vol C Tables 4.2.6.8 and 6.1.1.4'
Cl Cl 0.1484 0.1585 'International Tables Vol C Tables 4.2.6.8 and 6.1.1.4'
Pt Pt -1.7033 8.3905 'International Tables Vol C Tables 4.2.6.8 and 6.1.1.4'

loop_
_geom_angle_atom_site_label_1
_geom_angle_atom_site_label_2
_geom_angle_atom_site_label_3
_geom_angle
C101 Pt1 S122 90.33(18)
C101 Pt1 Cl12 88.86(18)
S122 Pt1 Cl12 178.53(6)
C101 Pt1 Cl11 178.67(19)
S122 Pt1 Cl11 90.68(6)
Cl12 Pt1 Cl11 90.11(6)
N102 C101 N105 105.3(5)
N102 C101 Pt1 125.3(4)
N105 C101 Pt1 129.4(5)
C101 N102 C103 111.1(5)
C101 N102 C102 126.4(6)
C103 N102 C102 122.4(6)
N102 C102 H10A 109.5
N102 C102 H10B 109.5
H10A C102 H10B 109.5
N102 C102 H10C 109.5
H10A C102 H10C 109.5
H10B C102 H10C 109.5
C104 C103 N102 106.5(6)
C104 C103 H10F 126.8
N102 C103 H10F 126.8
C103 C104 N105 107.1(6)
C103 C104 H10G 126.4
N105 C104 H10G 126.4
C101 N105 C104 110.1(6)
C101 N105 C106 125.5(6)
C104 N105 C106 124.4(6)
N105 C106 C107 112.4(6)
N105 C106 H10D 109.1
C107 C106 H10D 109.1
N105 C106 H10E 109.1
C107 C106 H10E 109.1
H10D C106 H10E 107.8
C108 C107 C112 119.1(7)
C108 C107 C106 120.5(6)
C112 C107 C106 120.1(6)
C107 C108 C109 120.2(7)
C107 C108 H10H 119.9
C109 C108 H10H 119.9
C110 C109 C108 118.8(7)
C110 C109 H10I 120.6
C108 C109 H10I 120.6
C109 C110 C111 123.4(8)
C109 C110 F110 118.1(7)
C111 C110 F110 118.4(7)
C110 C111 C112 118.6(7)
C110 C111 H11A 120.7
C112 C111 H11A 120.7
C111 C112 C107 119.8(7)
C111 C112 H11B 120.1
C107 C112 H11B 120.1
S122 C121 H12A 109.5
S122 C121 H12B 109.5
H12A C121 H12B 109.5
S122 C121 H12C 109.5
H12A C121 H12C 109.5
H12B C121 H12C 109.5
O122 S122 C121 108.3(3)
O122 S122 C123 108.3(3)
C121 S122 C123 101.4(4)
O122 S122 Pt1 117.1(2)
C121 S122 Pt1 110.1(2)
C123 S122 Pt1 110.5(2)
S122 C123 H12D 109.5
S122 C123 H12E 109.5
H12D C123 H12E 109.5
S122 C123 H12F 109.5
H12D C123 H12F 109.5
H12E C123 H12F 109.5
C201 Pt2 S222 91.27(19)
C201 Pt2 Cl22 89.06(18)
S222 Pt2 Cl22 177.74(6)
C201 Pt2 Cl21 178.32(19)
S222 Pt2 Cl21 90.02(6)
Cl22 Pt2 Cl21 89.70(6)
N202 C201 N205 105.2(5)
N202 C201 Pt2 127.1(4)
N205 C201 Pt2 127.7(5)
C201 N202 C203 110.8(5)
C201 N202 C202 124.9(6)
C203 N202 C202 124.2(6)
N202 C202 H20A 109.5
N202 C202 H20B 109.5
H20A C202 H20B 109.5
N202 C202 H20C 109.5
H20A C202 H20C 109.5
H20B C202 H20C 109.5
C204 C203 N202 106.5(6)
C204 C203 H20F 126.8
N202 C203 H20F 126.8
C203 C204 N205 106.5(5)
C203 C204 H20G 126.7
N205 C204 H20G 126.7
C201 N205 C204 110.9(5)
C201 N205 C206 125.7(5)
C204 N205 C206 123.4(5)
N205 C206 C207 111.4(6)
N205 C206 H20D 109.3
C207 C206 H20D 109.3
N205 C206 H20E 109.3
C207 C206 H20E 109.3
H20D C206 H20E 108.0
C208 C207 C212 118.6(6)
C208 C207 C206 120.7(6)
C212 C207 C206 120.7(6)
C207 C208 C209 121.0(7)
C207 C208 H20H 119.5
C209 C208 H20H 119.5
C210 C209 C208 117.3(6)
C210 C209 H20I 121.4
C208 C209 H20I 121.4
C209 C210 F210 118.3(6)
C209 C210 C211 124.0(7)
F210 C210 C211 117.7(7)
C212 C211 C210 117.5(7)
C212 C211 H21A 121.3
C210 C211 H21A 121.3
C211 C212 C207 121.7(6)
C211 C212 H21B 119.2
C207 C212 H21B 119.2
S222 C221 H22A 109.5
S222 C221 H22B 109.5
H22A C221 H22B 109.5
S222 C221 H22C 109.5
H22A C221 H22C 109.5
H22B C221 H22C 109.5
O222 S222 C223 108.2(3)
O222 S222 C221 108.5(3)
C223 S222 C221 100.9(4)
O222 S222 Pt2 117.5(2)
C223 S222 Pt2 109.9(3)
C221 S222 Pt2 110.6(3)
S222 C223 H22D 109.5
S222 C223 H22E 109.5
H22D C223 H22E 109.5
S222 C223 H22F 109.5
H22D C223 H22F 109.5
H22E C223 H22F 109.5
C301 Pt3 S322 92.2(2)
C301 Pt3 Cl32 87.5(2)
S322 Pt3 Cl32 178.63(6)
C301 Pt3 Cl31 176.7(2)
S322 Pt3 Cl31 90.71(6)
Cl32 Pt3 Cl31 89.57(6)
N302 C301 N305 106.3(6)
N302 C301 Pt3 129.8(5)
N305 C301 Pt3 123.7(5)
C301 N302 C303 110.4(6)
C301 N302 C302 125.2(6)
C303 N302 C302 124.2(6)
N302 C302 H30A 109.5
N302 C302 H30B 109.5
H30A C302 H30B 109.5
N302 C302 H30C 109.5
H30A C302 H30C 109.5
H30B C302 H30C 109.5
C304 C303 N302 107.4(6)
C304 C303 H30F 126.3
N302 C303 H30F 126.3
C303 C304 N305 106.3(6)
C303 C304 H30G 126.9
N305 C304 H30G 126.9
C301 N305 C304 109.6(6)
C301 N305 C306 122.9(6)
C304 N305 C306 127.4(6)
N305 C306 C307 114.6(7)
N305 C306 H30D 108.6
C307 C306 H30D 108.6
N305 C306 H30E 108.6
C307 C306 H30E 108.6
H30D C306 H30E 107.6
C312 C307 C308 117.6(8)
C312 C307 C306 120.9(9)
C308 C307 C306 121.2(9)
C307 C308 C309 120.9(8)
C307 C308 H30H 119.5
C309 C308 H30H 119.5
C310 C309 C308 118.2(9)
C310 C309 H30I 120.9
C308 C309 H30I 120.9
C309 C310 C311 124.5(8)
C309 C310 F310 118.3(9)
C311 C310 F310 117.2(8)
C310 C311 C312 116.1(9)
C310 C311 H31A 122.0
C312 C311 H31A 122.0
C307 C312 C311 122.7(9)
C307 C312 H31B 118.6
C311 C312 H31B 118.6
S322 C321 H32A 109.5
S322 C321 H32B 109.5
H32A C321 H32B 109.5
S322 C321 H32C 109.5
H32A C321 H32C 109.5
H32B C321 H32C 109.5
O322 S322 C321 108.2(3)
O322 S322 C323 108.0(3)
C321 S322 C323 101.9(3)
O322 S322 Pt3 118.5(2)
C321 S322 Pt3 108.8(3)
C323 S322 Pt3 110.1(3)
S322 C323 H32D 109.5
S322 C323 H32E 109.5
H32D C323 H32E 109.5
S322 C323 H32F 109.5
H32D C323 H32F 109.5
H32E C323 H32F 109.5

loop_
_geom_bond_atom_site_label_1
_geom_bond_atom_site_label_2
_geom_bond_distance
Pt1 C101 1.984(6)
Pt1 S122 2.2061(17)
Pt1 Cl12 2.3357(16)
Pt1 Cl11 2.3765(15)
C101 N102 1.346(8)
C101 N105 1.348(8)
N102 C103 1.382(8)
N102 C102 1.455(8)
C102 H10A 0.9800
C102 H10B 0.9800
C102 H10C 0.9800
C103 C104 1.339(10)
C103 H10F 0.9500
C104 N105 1.393(8)
C104 H10G 0.9500
N105 C106 1.464(9)
C106 C107 1.526(10)
C106 H10D 0.9900
C106 H10E 0.9900
C107 C108 1.381(10)
C107 C112 1.396(9)
C108 C109 1.395(10)
C108 H10H 0.9500
C109 C110 1.342(10)
C109 H10I 0.9500
F110 C110 1.376(8)
C110 C111 1.356(11)
C111 C112 1.394(10)
C111 H11A 0.9500
C112 H11B 0.9500
C121 S122 1.775(6)
C121 H12A 0.9800
C121 H12B 0.9800
C121 H12C 0.9800
S122 O122 1.465(5)
S122 C123 1.776(7)
C123 H12D 0.9800
C123 H12E 0.9800
C123 H12F 0.9800
Pt2 C201 1.991(6)
Pt2 S222 2.2039(17)
Pt2 Cl22 2.3367(16)
Pt2 Cl21 2.3546(16)
C201 N202 1.351(8)
C201 N205 1.356(8)
N202 C203 1.378(8)
N202 C202 1.461(8)
C202 H20A 0.9800
C202 H20B 0.9800
C202 H20C 0.9800
C203 C204 1.368(9)
C203 H20F 0.9500
C204 N205 1.373(8)
C204 H20G 0.9500
N205 C206 1.478(8)
C206 C207 1.509(9)
C206 H20D 0.9900
C206 H20E 0.9900
C207 C208 1.388(9)
C207 C212 1.401(9)
C208 C209 1.407(10)
C208 H20H 0.9500
C209 C210 1.365(10)
C209 H20I 0.9500
F210 C210 1.370(8)
C210 C211 1.387(9)
C211 C212 1.370(9)
C211 H21A 0.9500
C212 H21B 0.9500
C221 S222 1.780(7)
C221 H22A 0.9800
C221 H22B 0.9800
C221 H22C 0.9800
S222 O222 1.472(5)
S222 C223 1.774(7)
C223 H22D 0.9800
C223 H22E 0.9800
C223 H22F 0.9800
Pt3 C301 1.996(7)
Pt3 S322 2.2041(18)
Pt3 Cl32 2.3495(16)
Pt3 Cl31 2.3688(16)
C301 N302 1.334(8)
C301 N305 1.353(8)
N302 C303 1.363(8)
N302 C302 1.472(8)
C302 H30A 0.9800
C302 H30B 0.9800
C302 H30C 0.9800
C303 C304 1.356(9)
C303 H30F 0.9500
C304 N305 1.381(9)
C304 H30G 0.9500
N305 C306 1.470(9)
C306 C307 1.493(10)
C306 H30D 0.9900
C306 H30E 0.9900
C307 C312 1.358(12)
C307 C308 1.371(12)
C308 C309 1.386(13)
C308 H30H 0.9500
C309 C310 1.309(12)
C309 H30I 0.9500
F310 C310 1.375(9)
C310 C311 1.362(13)
C311 C312 1.375(13)
C311 H31A 0.9500
C312 H31B 0.9500
C321 S322 1.773(7)
C321 H32A 0.9800
C321 H32B 0.9800
C321 H32C 0.9800
S322 O322 1.472(5)
S322 C323 1.785(6)
C323 H32D 0.9800
C323 H32E 0.9800
C323 H32F 0.9800

loop_
_geom_hbond_atom_site_label_D
_geom_hbond_atom_site_label_H
_geom_hbond_atom_site_label_A
_geom_hbond_distance_DH
_geom_hbond_distance_HA
_geom_hbond_distance_DA
_geom_hbond_angle_DHA
_geom_hbond_site_symmetry_A
C202 H20A Cl11 0.98 3.23 3.903(7) 127.4 .
C223 H22F Cl11 0.98 2.90 3.859(8) 165.2 .
C303 H30F Cl11 0.95 2.95 3.744(7) 141.6 .
C108 H10H Cl12 0.95 2.82 3.714(7) 157.9 .
C303 H30F Cl12 0.95 3.17 3.770(7) 122.8 .
C121 H12B Cl21 0.98 2.82 3.779(7) 167.6 .
C221 H22C Cl21 0.98 2.89 3.460(8) 118.2 .
C212 H21B Cl22 0.95 2.81 3.714(7) 160.2 .
C321 H32C Cl31 0.98 2.93 3.507(8) 118.9 .
C323 H32E Cl31 0.98 2.81 3.398(8) 119.2 .
C306 H30D Cl32 0.99 2.79 3.540(11) 132.8 .
C202 H20C Cl12 0.98 2.99 3.801(8) 140.7 1_455
C103 H10F Cl22 0.95 2.95 3.714(8) 138.5 1_655
C306 H30E O222 0.99 2.83 3.794(13) 164.3 2_565
C321 H32B O222 0.98 2.39 3.347(8) 166.7 2_565
C204 H20G Cl31 0.95 3.01 3.644(7) 125.4 2_565
C208 H20H Cl31 0.95 2.96 3.661(7) 131.8 2_565
C321 H32A O322 0.98 2.54 3.439(9) 153.0 2_575
C323 H32D O322 0.98 2.77 3.612(9) 144.0 2_575
C211 H21A O122 0.95 2.65 3.332(8) 129.4 2_566
C212 H21B O122 0.95 2.88 3.455(8) 120.1 2_566
C123 H12D Cl22 0.98 2.89 3.745(7) 146.4 2_566
C221 H22A Cl32 0.98 3.05 3.932(8) 149.7 2_665
C223 H22D Cl32 0.98 2.91 3.826(8) 155.2 2_665
C304 H30G Cl32 0.95 3.17 3.807(8) 125.7 2_665
C102 H10C O122 0.98 2.73 3.187(9) 109.1 2_666
C103 H10F O122 0.95 2.84 3.442(9) 122.1 2_666
C104 H10G Cl22 0.95 3.06 3.862(7) 142.9 2_666
C323 H32F Cl31 0.98 2.78 3.706(7) 158.4 2_675
C323 H32F Cl32 0.98 3.03 3.500(6) 110.6 2_675
